data_2015153
loop_
_publ_author_name
'Doi, Mitsunobu'
'Nakamoto, Yasuhiko'
'Asano, Akiko'

_publ_section_title
;Cytosine-containing hybrid dipeptides:
 <i>N</i>-[2-(4-amino-2-oxo-1,2-dihydropyrimidin-1-yl)propionyl]-<small>L</small>-phenylalanine
 <i>N</i>-[2-(4-amino-2-oxo-1,2-dihydropyrimidin-1-yl)propionyl]-<small>L</small>-serine
 monohydrate and
 <i>N</i>-[2-(4-amino-2-oxo-1,2-dihydropyrimidin-1-yl)propionyl]-<small>L</small>-lysine
;
_journal_coeditor_code GG1264
_journal_issue 10
_journal_name_full 'Acta Crystallographica Section C'
_journal_page_first o577
_journal_page_last o582
_journal_paper_doi 10.1107/S0108270105026259
_journal_volume 61
_journal_year 2005
_chemical_formula_iupac 'C13 H21 N5 O4'
_chemical_formula_moiety 'C13 H21 N5 O4'
_chemical_formula_sum 'C13 H21 N5 O4'
_chemical_formula_weight 311.35
_chemical_name_common (III)
_chemical_name_systematic
;
N-[2-(4-amino-2-oxo-1,2-dihydropyrimidin-1-yl)propionyl]-L-lysine
;
_space_group_IT_number 1
_symmetry_cell_setting triclinic
_symmetry_space_group_name_Hall 'P 1'
_symmetry_space_group_name_H-M 'P 1'
_atom_sites_solution_hydrogens geom
_atom_sites_solution_primary direct
_atom_sites_solution_secondary difmap
_cell_angle_alpha 90.780(2)
_cell_angle_beta 93.498(2)
_cell_angle_gamma 107.293(2)
_cell_formula_units_Z 2
_cell_length_a 6.9334(9)
_cell_length_b 8.2977(10)
_cell_length_c 13.2491(16)
_cell_measurement_reflns_used 2571
_cell_measurement_temperature 100(2)
_cell_measurement_theta_max 26.8
_cell_measurement_theta_min 2.5
_cell_volume 726.02(16)
_computing_cell_refinement SMART
_computing_data_collection 'SMART (Bruker, 1998)'
_computing_data_reduction 'SAINT-Plus (Bruker, 1998)'
_computing_molecular_graphics 'PLATON (Spek, 2001)'
_computing_publication_material 'MERCURY (Bruno et al., 2002)'
_computing_structure_refinement 'SHELXL97 (Sheldrick, 1997)'
_computing_structure_solution 'SHELXS97 (Sheldrick, 1990a)'
_diffrn_ambient_temperature 100(2)
_diffrn_detector_area_resol_mean 8.366
_diffrn_measured_fraction_theta_full .995
_diffrn_measured_fraction_theta_max .995
_diffrn_measurement_device_type 'Bruker SMART APEX'
_diffrn_measurement_method '\w scans'
_diffrn_radiation_monochromator graphite
_diffrn_radiation_source 'MacScience, M18XCE rotating anode'
_diffrn_radiation_type MoK\a
_diffrn_radiation_wavelength 0.71073
_diffrn_reflns_av_R_equivalents 0.0253
_diffrn_reflns_av_sigmaI/netI 0.0335
_diffrn_reflns_limit_h_max 8
_diffrn_reflns_limit_h_min -8
_diffrn_reflns_limit_k_max 10
_diffrn_reflns_limit_k_min -10
_diffrn_reflns_limit_l_max 16
_diffrn_reflns_limit_l_min -16
_diffrn_reflns_number 7954
_diffrn_reflns_theta_full 26.36
_diffrn_reflns_theta_max 26.36
_diffrn_reflns_theta_min 1.54
_diffrn_standards_decay_% 0.0
_diffrn_standards_interval_count 8556
_diffrn_standards_interval_time 690
_diffrn_standards_number 58
_exptl_absorpt_coefficient_mu 0.108
_exptl_absorpt_correction_T_max 0.9957
_exptl_absorpt_correction_T_min 0.8775
_exptl_absorpt_correction_type empirical
_exptl_absorpt_process_details '(SADABS; Sheldrick, 1996)'
_exptl_crystal_colour colourless
_exptl_crystal_density_diffrn 1.424
_exptl_crystal_density_method 'not measured'
_exptl_crystal_description plate
_exptl_crystal_F_000 332
_exptl_crystal_size_max 0.40
_exptl_crystal_size_mid 0.18
_exptl_crystal_size_min 0.04
_refine_diff_density_max .341
_refine_diff_density_min -.194
_refine_ls_extinction_method none
_refine_ls_goodness_of_fit_ref 1.000
_refine_ls_hydrogen_treatment constr
_refine_ls_matrix_type full
_refine_ls_number_parameters 399
_refine_ls_number_reflns 2970
_refine_ls_number_restraints 3
_refine_ls_restrained_S_all 0.999
_refine_ls_R_factor_all 0.0426
_refine_ls_R_factor_gt 0.0381
_refine_ls_shift/su_max 0.000
_refine_ls_shift/su_mean 0.000
_refine_ls_structure_factor_coef Fsqd
_refine_ls_weighting_details 'calc w=1/[\s^2^(Fo^2^)+(0.0707P)^2^+0.0541P] where P=(Fo^2^+2Fc^2^)/3'
_refine_ls_weighting_scheme calc
_refine_ls_wR_factor_gt 0.0969
_refine_ls_wR_factor_ref 0.0998
_reflns_number_gt 2714
_reflns_number_total 2970
_reflns_threshold_expression I>2\s(I)
_cod_data_source_file gg1264.cif
_cod_data_source_block III
_cod_database_code 2015153
_cod_database_fobs_code 2015153

loop_
_symmetry_equiv_pos_as_xyz
'x, y, z'

loop_
_atom_site_label
_atom_site_fract_x
_atom_site_fract_y
_atom_site_fract_z
_atom_site_U_iso_or_equiv
_atom_site_adp_type
_atom_site_calc_flag
_atom_site_refinement_flags
_atom_site_occupancy
_atom_site_disorder_assembly
_atom_site_disorder_group
_atom_site_type_symbol
N1A 0.2314(3) -0.4276(3) 0.11002(19) 0.0163(5) Uani d . 1 . . N
C2A 0.1058(4) -0.4228(3) 0.1884(2) 0.0153(6) Uani d . 1 . . C
O2A 0.1817(3) -0.3322(3) 0.26411(16) 0.0216(5) Uani d . 1 . . O
N3A -0.0903(4) -0.5144(3) 0.17714(19) 0.0177(5) Uani d . 1 . . N
C4A -0.1667(4) -0.6059(3) 0.0913(2) 0.0165(6) Uani d . 1 . . C
N4A -0.3620(4) -0.6916(3) 0.08249(19) 0.0203(5) Uani d . 1 . . N
H4A1 -0.4393 -0.6882 0.1323 0.024 Uiso calc R 1 . . H
H4A2 -0.4144 -0.7520 0.0269 0.024 Uiso calc R 1 . . H
C5A -0.0404(5) -0.6137(3) 0.0114(2) 0.0186(6) Uani d . 1 . . C
H5A -0.0934 -0.6793 -0.0489 0.022 Uiso calc R 1 . . H
C6A 0.1563(5) -0.5248(3) 0.0245(2) 0.0182(6) Uani d . 1 . . C
H6A 0.2446 -0.5297 -0.0268 0.022 Uiso calc R 1 . . H
C7A 0.4452(4) -0.3250(4) 0.1216(2) 0.0192(6) Uani d . 1 . . C
H7A1 0.5230 -0.3680 0.0732 0.023 Uiso calc R 1 . . H
H7A2 0.5008 -0.3364 0.1908 0.023 Uiso calc R 1 . . H
C8A 0.4715(4) -0.1383(4) 0.1030(2) 0.0176(6) Uani d . 1 . . C
H8A1 0.4028 -0.0926 0.1547 0.021 Uiso calc R 1 . . H
H8A2 0.6174 -0.0745 0.1099 0.021 Uiso calc R 1 . . H
C9A 0.3840(4) -0.1139(3) -0.0019(2) 0.0159(6) Uani d . 1 . . C
O9A 0.4195(3) -0.1864(3) -0.07727(17) 0.0230(5) Uani d . 1 . . O
N10A 0.2662(3) -0.0123(3) -0.00709(18) 0.0145(5) Uani d . 1 . . N
H10A 0.2496 0.0404 0.0483 0.017 Uiso calc R 1 . . H
C10A 0.1646(4) 0.0133(3) -0.1023(2) 0.0157(6) Uani d . 1 . . C
H10B 0.1987 -0.0600 -0.1546 0.019 Uiso calc R 1 . . H
C11A -0.0647(4) -0.0518(3) -0.0949(2) 0.0185(6) Uani d . 1 . . C
H11A -0.1329 -0.0195 -0.1557 0.022 Uiso calc R 1 . . H
H11B -0.1016 0.0024 -0.0351 0.022 Uiso calc R 1 . . H
C12A -0.1396(4) -0.2435(3) -0.0860(2) 0.0191(6) Uani d . 1 . . C
H12A -0.0471 -0.2776 -0.0367 0.023 Uiso calc R 1 . . H
H12B -0.2751 -0.2746 -0.0587 0.023 Uiso calc R 1 . . H
C13A -0.1540(4) -0.3436(4) -0.1856(2) 0.0244(7) Uani d . 1 . . C
H13A -0.0252 -0.2986 -0.2185 0.029 Uiso calc R 1 . . H
H13B -0.1680 -0.4626 -0.1699 0.029 Uiso calc R 1 . . H
C14A -0.3269(4) -0.3401(4) -0.2607(2) 0.0217(6) Uani d . 1 . . C
H14A -0.3137 -0.2217 -0.2776 0.026 Uiso calc R 1 . . H
H14B -0.3181 -0.4022 -0.3237 0.026 Uiso calc R 1 . . H
N14A -0.5282(4) -0.4174(3) -0.2198(2) 0.0192(5) Uani d . 1 . . N
H14C -0.5308 -0.5175 -0.1918 0.029 Uiso calc R 1 . . H
H14D -0.6268 -0.4355 -0.2710 0.029 Uiso calc R 1 . . H
H14E -0.5500 -0.3464 -0.1719 0.029 Uiso calc R 1 . . H
C15A 0.2445(4) 0.1965(3) -0.1369(2) 0.0147(6) Uani d . 1 . . C
O15A 0.1286(3) 0.2523(3) -0.19137(16) 0.0221(5) Uani d . 1 . . O
O16A 0.4266(3) 0.2772(3) -0.11217(16) 0.0191(5) Uani d . 1 . . O
N1B 0.0615(3) 0.2061(3) 0.32343(18) 0.0159(5) Uani d . 1 . . N
C2B 0.1870(5) 0.1993(4) 0.2452(2) 0.0180(6) Uani d . 1 . . C
O2B 0.1130(3) 0.1086(3) 0.16897(16) 0.0213(5) Uani d . 1 . . O
N3B 0.3857(4) 0.2934(3) 0.25610(19) 0.0177(5) Uani d . 1 . . N
C4B 0.4595(4) 0.3876(3) 0.3405(2) 0.0170(6) Uani d . 1 . . C
N4B 0.6565(4) 0.4730(3) 0.3486(2) 0.0217(6) Uani d . 1 . . N
H4B1 0.7336 0.4663 0.2993 0.026 Uiso calc R 1 . . H
H4B2 0.7092 0.5360 0.4032 0.026 Uiso calc R 1 . . H
C5B 0.3341(4) 0.3999(3) 0.4196(2) 0.0165(6) Uani d . 1 . . C
H5B 0.3865 0.4694 0.4785 0.020 Uiso calc R 1 . . H
C6B 0.1384(5) 0.3083(4) 0.4070(2) 0.0180(6) Uani d . 1 . . C
H6B 0.0503 0.3149 0.4580 0.022 Uiso calc R 1 . . H
C7B -0.1512(4) 0.1027(4) 0.3154(2) 0.0189(6) Uani d . 1 . . C
H7B1 -0.2115 0.1133 0.2471 0.023 Uiso calc R 1 . . H
H7B2 -0.2258 0.1460 0.3653 0.023 Uiso calc R 1 . . H
C8B -0.1764(4) -0.0837(4) 0.3339(2) 0.0198(6) Uani d . 1 . . C
H8B1 -0.3225 -0.1467 0.3304 0.024 Uiso calc R 1 . . H
H8B2 -0.1140 -0.1302 0.2798 0.024 Uiso calc R 1 . . H
C9B -0.0800(4) -0.1095(3) 0.4358(2) 0.0157(6) Uani d . 1 . . C
O9B -0.1265(3) -0.0526(3) 0.51510(17) 0.0234(5) Uani d . 1 . . O
N10B 0.0548(3) -0.1943(3) 0.43226(18) 0.0157(5) Uani d . 1 . . N
H10C 0.0758 -0.2270 0.3715 0.019 Uiso calc R 1 . . H
C10B 0.1732(4) -0.2406(3) 0.5166(2) 0.0155(6) Uani d . 1 . . C
H10D 0.2900 -0.2649 0.4856 0.019 Uiso calc R 1 . . H
C11B 0.2672(4) -0.0993(3) 0.5952(2) 0.0183(6) Uani d . 1 . . C
H11C 0.1580 -0.0676 0.6274 0.022 Uiso calc R 1 . . H
H11D 0.3453 -0.1407 0.6484 0.022 Uiso calc R 1 . . H
C12B 0.4060(4) 0.0557(4) 0.5494(2) 0.0202(6) Uani d . 1 . . C
H12C 0.3302 0.0921 0.4929 0.024 Uiso calc R 1 . . H
H12D 0.5204 0.0257 0.5214 0.024 Uiso calc R 1 . . H
C13B 0.4895(4) 0.2027(4) 0.6267(2) 0.0233(6) Uani d . 1 . . C
H13C 0.5436 0.3079 0.5899 0.028 Uiso calc R 1 . . H
H13D 0.3768 0.2157 0.6652 0.028 Uiso calc R 1 . . H
C14B 0.6553(4) 0.1815(4) 0.7010(2) 0.0192(6) Uani d . 1 . . C
H14F 0.6763 0.2642 0.7583 0.023 Uiso calc R 1 . . H
H14G 0.6124 0.0668 0.7284 0.023 Uiso calc R 1 . . H
N14B 0.8501(4) 0.2071(3) 0.6516(2) 0.0205(5) Uani d . 1 . . N
H14H 0.8360 0.1220 0.6051 0.031 Uiso calc R 1 . . H
H14I 0.9502 0.2071 0.6994 0.031 Uiso calc R 1 . . H
H14J 0.8825 0.3077 0.6204 0.031 Uiso calc R 1 . . H
C15B 0.0597(5) -0.4054(4) 0.5669(2) 0.0208(7) Uani d . 1 . . C
O15B 0.1675(4) -0.4642(3) 0.62742(17) 0.0282(5) Uani d . 1 . . O
O16B -0.1228(3) -0.4744(3) 0.54323(17) 0.0242(5) Uani d . 1 . . O

loop_
_atom_site_aniso_label
_atom_site_aniso_U_11
_atom_site_aniso_U_22
_atom_site_aniso_U_33
_atom_site_aniso_U_12
_atom_site_aniso_U_13
_atom_site_aniso_U_23
N1A 0.0149(13) 0.0147(12) 0.0183(13) 0.0031(9) 0.0004(10) 0.0017(10)
C2A 0.0187(15) 0.0156(14) 0.0132(14) 0.0074(12) 0.0014(12) 0.0016(11)
O2A 0.0207(11) 0.0250(11) 0.0178(11) 0.0053(9) 0.0009(9) -0.0037(9)
N3A 0.0183(12) 0.0165(12) 0.0169(12) 0.0031(10) 0.0018(10) 0.0003(9)
C4A 0.0204(15) 0.0149(14) 0.0151(15) 0.0070(11) -0.0002(12) 0.0042(11)
N4A 0.0201(13) 0.0237(13) 0.0145(13) 0.0027(10) 0.0004(10) -0.0012(10)
C5A 0.0257(16) 0.0143(14) 0.0152(15) 0.0053(12) 0.0006(12) -0.0005(11)
C6A 0.0273(16) 0.0131(13) 0.0161(15) 0.0082(12) 0.0058(12) 0.0005(11)
C7A 0.0154(15) 0.0200(15) 0.0225(16) 0.0056(12) 0.0025(12) 0.0022(12)
C8A 0.0167(14) 0.0208(14) 0.0143(14) 0.0045(11) -0.0013(11) 0.0014(11)
C9A 0.0129(14) 0.0131(13) 0.0197(15) 0.0004(11) 0.0028(12) -0.0003(11)
O9A 0.0264(12) 0.0267(11) 0.0211(11) 0.0158(9) 0.0017(9) -0.0027(9)
N10A 0.0167(12) 0.0132(11) 0.0129(12) 0.0042(9) -0.0014(9) -0.0022(9)
C10A 0.0150(13) 0.0154(13) 0.0169(14) 0.0045(11) 0.0020(11) 0.0009(10)
C11A 0.0141(13) 0.0178(13) 0.0234(14) 0.0051(10) -0.0016(10) -0.0023(11)
C12A 0.0121(13) 0.0202(14) 0.0235(15) 0.0027(11) 0.0010(11) 0.0011(11)
C13A 0.0178(14) 0.0183(14) 0.0364(17) 0.0046(11) 0.0013(12) -0.0044(13)
C14A 0.0204(14) 0.0168(14) 0.0243(15) -0.0001(11) 0.0041(12) -0.0030(12)
N14A 0.0206(13) 0.0188(13) 0.0181(13) 0.0061(10) 0.0001(10) -0.0003(10)
C15A 0.0174(14) 0.0164(13) 0.0095(13) 0.0037(11) 0.0011(11) -0.0033(11)
O15A 0.0205(11) 0.0222(11) 0.0225(12) 0.0056(9) -0.0038(9) 0.0047(9)
O16A 0.0156(10) 0.0198(10) 0.0198(11) 0.0018(8) 0.0007(8) 0.0028(8)
N1B 0.0157(12) 0.0171(12) 0.0154(13) 0.0053(10) 0.0021(10) 0.0007(10)
C2B 0.0226(15) 0.0177(14) 0.0163(15) 0.0099(12) 0.0008(12) 0.0034(12)
O2B 0.0204(11) 0.0253(11) 0.0167(11) 0.0054(9) -0.0013(9) -0.0053(9)
N3B 0.0157(12) 0.0201(13) 0.0167(13) 0.0044(10) 0.0016(10) 0.0021(10)
C4B 0.0177(14) 0.0145(14) 0.0195(15) 0.0063(11) -0.0004(12) 0.0022(11)
N4B 0.0177(13) 0.0242(13) 0.0195(14) 0.0007(10) 0.0029(11) -0.0042(11)
C5B 0.0217(15) 0.0133(14) 0.0142(14) 0.0052(12) -0.0008(12) -0.0007(11)
C6B 0.0212(15) 0.0169(14) 0.0182(16) 0.0089(11) 0.0028(12) 0.0024(11)
C7B 0.0160(15) 0.0221(15) 0.0189(16) 0.0065(12) -0.0001(12) 0.0028(12)
C8B 0.0153(14) 0.0196(15) 0.0219(16) 0.0022(12) -0.0030(12) -0.0012(12)
C9B 0.0151(14) 0.0117(13) 0.0176(15) 0.0000(11) 0.0001(12) -0.0003(11)
O9B 0.0257(12) 0.0265(11) 0.0207(11) 0.0118(9) 0.0026(9) -0.0023(9)
N10B 0.0181(13) 0.0158(12) 0.0126(12) 0.0038(9) 0.0019(10) 0.0009(9)
C10B 0.0140(13) 0.0169(13) 0.0155(14) 0.0045(11) 0.0001(11) 0.0001(11)
C11B 0.0197(13) 0.0152(13) 0.0172(13) 0.0018(11) -0.0032(10) -0.0001(10)
C12B 0.0181(14) 0.0193(14) 0.0216(15) 0.0034(11) -0.0001(11) 0.0038(12)
C13B 0.0234(15) 0.0188(14) 0.0258(15) 0.0043(12) -0.0023(12) 0.0023(12)
C14B 0.0172(14) 0.0183(14) 0.0194(14) 0.0010(11) 0.0012(11) 0.0007(11)
N14B 0.0205(13) 0.0181(12) 0.0211(13) 0.0025(10) 0.0025(10) -0.0002(10)
C15B 0.0274(17) 0.0167(14) 0.0171(15) 0.0046(13) 0.0031(13) -0.0031(12)
O15B 0.0371(14) 0.0206(11) 0.0233(13) 0.0046(10) -0.0075(11) 0.0042(9)
O16B 0.0221(12) 0.0228(11) 0.0228(12) -0.0010(9) 0.0028(9) 0.0004(9)

loop_
_atom_type_symbol
_atom_type_description
_atom_type_scat_dispersion_real
_atom_type_scat_dispersion_imag
_atom_type_scat_source
C C .0033 .0016 'International Tables Vol C Tables 4.2.6.8 and 6.1.1.4'
H H .0000 .0000 'International Tables Vol C Tables 4.2.6.8 and 6.1.1.4'
N N .0061 .0033 'International Tables Vol C Tables 4.2.6.8 and 6.1.1.4'
O O .0106 .0060 'International Tables Vol C Tables 4.2.6.8 and 6.1.1.4'

loop_
_geom_angle_atom_site_label_1
_geom_angle_atom_site_label_2
_geom_angle_atom_site_label_3
_geom_angle
C6A N1A C2A 120.6(2)
C6A N1A C7A 120.7(2)
C2A N1A C7A 118.8(2)
O2A C2A N3A 123.3(3)
O2A C2A N1A 117.9(2)
N3A C2A N1A 118.8(2)
C4A N3A C2A 120.8(2)
N4A C4A N3A 118.8(3)
N4A C4A C5A 120.1(3)
N3A C4A C5A 121.0(3)
C4A N4A H4A1 120.0
C4A N4A H4A2 120.0
H4A1 N4A H4A2 120.0
C6A C5A C4A 117.6(3)
C6A C5A H5A 121.2
C4A C5A H5A 121.2
C5A C6A N1A 121.2(3)
C5A C6A H6A 119.4
N1A C6A H6A 119.4
N1A C7A C8A 112.0(2)
N1A C7A H7A1 109.2
C8A C7A H7A1 109.2
N1A C7A H7A2 109.2
C8A C7A H7A2 109.2
H7A1 C7A H7A2 107.9
C9A C8A C7A 111.4(2)
C9A C8A H8A1 109.3
C7A C8A H8A1 109.3
C9A C8A H8A2 109.3
C7A C8A H8A2 109.3
H8A1 C8A H8A2 108.0
O9A C9A N10A 122.4(3)
O9A C9A C8A 121.0(3)
N10A C9A C8A 116.5(2)
C9A N10A C10A 121.5(2)
C9A N10A H10A 119.2
C10A N10A H10A 119.2
N10A C10A C11A 109.4(2)
N10A C10A C15A 112.1(2)
C11A C10A C15A 114.9(2)
N10A C10A H10B 106.6
C11A C10A H10B 106.6
C15A C10A H10B 106.6
C10A C11A C12A 112.1(2)
C10A C11A H11A 109.2
C12A C11A H11A 109.2
C10A C11A H11B 109.2
C12A C11A H11B 109.2
H11A C11A H11B 107.9
C13A C12A C11A 114.6(2)
C13A C12A H12A 108.6
C11A C12A H12A 108.6
C13A C12A H12B 108.6
C11A C12A H12B 108.6
H12A C12A H12B 107.6
C14A C13A C12A 115.5(2)
C14A C13A H13A 108.4
C12A C13A H13A 108.4
C14A C13A H13B 108.4
C12A C13A H13B 108.4
H13A C13A H13B 107.5
N14A C14A C13A 112.0(3)
N14A C14A H14A 109.2
C13A C14A H14A 109.2
N14A C14A H14B 109.2
C13A C14A H14B 109.2
H14A C14A H14B 107.9
C14A N14A H14C 109.5
C14A N14A H14D 109.5
H14C N14A H14D 109.5
C14A N14A H14E 109.5
H14C N14A H14E 109.5
H14D N14A H14E 109.5
O15A C15A O16A 124.1(3)
O15A C15A C10A 117.9(2)
O16A C15A C10A 117.9(3)
C6B N1B C2B 119.9(2)
C6B N1B C7B 120.2(2)
C2B N1B C7B 119.9(2)
O2B C2B N3B 122.5(3)
O2B C2B N1B 118.8(3)
N3B C2B N1B 118.6(3)
C4B N3B C2B 120.4(2)
N4B C4B N3B 118.0(3)
N4B C4B C5B 120.1(3)
N3B C4B C5B 121.9(3)
C4B N4B H4B1 120.0
C4B N4B H4B2 120.0
H4B1 N4B H4B2 120.0
C6B C5B C4B 116.8(3)
C6B C5B H5B 121.6
C4B C5B H5B 121.6
C5B C6B N1B 122.3(3)
C5B C6B H6B 118.9
N1B C6B H6B 118.9
N1B C7B C8B 112.5(2)
N1B C7B H7B1 109.1
C8B C7B H7B1 109.1
N1B C7B H7B2 109.1
C8B C7B H7B2 109.1
H7B1 C7B H7B2 107.8
C9B C8B C7B 112.2(2)
C9B C8B H8B1 109.2
C7B C8B H8B1 109.2
C9B C8B H8B2 109.2
C7B C8B H8B2 109.2
H8B1 C8B H8B2 107.9
O9B C9B N10B 124.2(3)
O9B C9B C8B 120.8(3)
N10B C9B C8B 115.0(3)
C9B N10B C10B 128.4(2)
C9B N10B H10C 115.8
C10B N10B H10C 115.8
N10B C10B C11B 114.5(2)
N10B C10B C15B 113.7(2)
C11B C10B C15B 111.2(2)
N10B C10B H10D 105.5
C11B C10B H10D 105.5
C15B C10B H10D 105.5
C12B C11B C10B 112.2(2)
C12B C11B H11C 109.2
C10B C11B H11C 109.2
C12B C11B H11D 109.2
C10B C11B H11D 109.2
H11C C11B H11D 107.9
C11B C12B C13B 112.5(2)
C11B C12B H12C 109.1
C13B C12B H12C 109.1
C11B C12B H12D 109.1
C13B C12B H12D 109.1
H12C C12B H12D 107.8
C14B C13B C12B 114.2(2)
C14B C13B H13C 108.7
C12B C13B H13C 108.7
C14B C13B H13D 108.7
C12B C13B H13D 108.7
H13C C13B H13D 107.6
N14B C14B C13B 111.4(2)
N14B C14B H14F 109.3
C13B C14B H14F 109.3
N14B C14B H14G 109.3
C13B C14B H14G 109.3
H14F C14B H14G 108.0
C14B N14B H14H 109.5
C14B N14B H14I 109.5
H14H N14B H14I 109.5
C14B N14B H14J 109.5
H14H N14B H14J 109.5
H14I N14B H14J 109.5
O16B C15B O15B 124.7(3)
O16B C15B C10B 120.0(3)
O15B C15B C10B 115.2(3)

loop_
_geom_bond_atom_site_label_1
_geom_bond_atom_site_label_2
_geom_bond_site_symmetry_2
_geom_bond_distance
_geom_bond_publ_flag
N1A C6A . 1.364(4) ?
N1A C2A . 1.402(4) ?
N1A C7A . 1.471(4) ?
C2A O2A . 1.236(4) ?
C2A N3A . 1.344(4) ?
N3A C4A . 1.347(4) ?
C4A N4A . 1.326(4) ?
C4A C5A . 1.427(4) ?
N4A H4A1 . 0.8800 ?
N4A H4A2 . 0.8800 ?
C5A C6A . 1.343(4) ?
C5A H5A . 0.9500 ?
C6A H6A . 0.9500 ?
C7A C8A . 1.530(4) ?
C7A H7A1 . 0.9900 ?
C7A H7A2 . 0.9900 ?
C8A C9A . 1.522(4) ?
C8A H8A1 . 0.9900 ?
C8A H8A2 . 0.9900 ?
C9A O9A . 1.234(4) ?
C9A N10A . 1.336(4) ?
N10A C10A . 1.456(4) ?
N10A H10A . 0.8800 ?
C10A C11A . 1.529(4) ?
C10A C15A . 1.542(4) ?
C10A H10B . 1.0000 ?
C11A C12A . 1.529(4) ?
C11A H11A . 0.9900 ?
C11A H11B . 0.9900 ?
C12A C13A . 1.531(4) ?
C12A H12A . 0.9900 ?
C12A H12B . 0.9900 ?
C13A C14A . 1.517(4) ?
C13A H13A . 0.9900 ?
C13A H13B . 0.9900 ?
C14A N14A . 1.490(4) ?
C14A H14A . 0.9900 ?
C14A H14B . 0.9900 ?
N14A H14C . 0.9100 ?
N14A H14D . 0.9100 ?
N14A H14E . 0.9100 ?
C15A O15A . 1.241(4) ?
C15A O16A . 1.261(3) ?
N1B C6B . 1.365(4) ?
N1B C2B . 1.403(4) ?
N1B C7B . 1.466(4) ?
C2B O2B . 1.240(4) ?
C2B N3B . 1.364(4) ?
N3B C4B . 1.338(4) ?
C4B N4B . 1.336(4) ?
C4B C5B . 1.424(4) ?
N4B H4B1 . 0.8800 ?
N4B H4B2 . 0.8800 ?
C5B C6B . 1.343(4) ?
C5B H5B . 0.9500 ?
C6B H6B . 0.9500 ?
C7B C8B . 1.529(4) ?
C7B H7B1 . 0.9900 ?
C7B H7B2 . 0.9900 ?
C8B C9B . 1.515(4) ?
C8B H8B1 . 0.9900 ?
C8B H8B2 . 0.9900 ?
C9B O9B . 1.245(3) ?
C9B N10B . 1.329(4) ?
N10B C10B . 1.468(4) ?
N10B H10C . 0.8800 ?
C10B C11B . 1.521(4) ?
C10B C15B . 1.544(4) ?
C10B H10D . 1.0000 ?
C11B C12B . 1.518(4) ?
C11B H11C . 0.9900 ?
C11B H11D . 0.9900 ?
C12B C13B . 1.531(4) ?
C12B H12C . 0.9900 ?
C12B H12D . 0.9900 ?
C13B C14B . 1.519(4) ?
C13B H13C . 0.9900 ?
C13B H13D . 0.9900 ?
C14B N14B . 1.496(4) ?
C14B H14F . 0.9900 ?
C14B H14G . 0.9900 ?
N14B H14H . 0.9100 ?
N14B H14I . 0.9100 ?
N14B H14J . 0.9100 ?
C15B O16B . 1.242(4) ?
C15B O15B . 1.262(4) ?

loop_
_geom_hbond_atom_site_label_D
_geom_hbond_atom_site_label_H
_geom_hbond_atom_site_label_A
_geom_hbond_site_symmetry_A
_geom_hbond_distance_DH
_geom_hbond_distance_HA
_geom_hbond_distance_DA
_geom_hbond_angle_DHA
_geom_hbond_publ_flag
N4A H4A1 N3B 1_445 0.88 2.08 2.956(4) 173 yes
N4A H4A2 O16A 1_445 0.88 2.14 2.857(3) 138 yes
N10A H10A O2B . 0.88 2.06 2.907(3) 161 yes
N14A H14D O15B 1_454 0.91 1.86 2.769(4) 177 yes
N14A H14E O9A 1_455 0.91 1.88 2.787(4) 176 yes
N14A H14C O16A 1_445 0.91 1.97 2.870(4) 168 yes
N14A H14C O15A 1_445 0.91 2.56 3.095(3) 118 yes
N4B H4B1 N3A 1_665 0.88 2.07 2.939(4) 171 yes
N4B H4B2 O16B 1_665 0.88 2.15 2.876(3) 140 yes
N10B H10C O2A . 0.88 1.95 2.796(3) 161 yes
N14B H14I O15A 1_656 0.91 1.80 2.694(3) 165 yes
N14B H14H O9B 1_655 0.91 1.95 2.842(4) 166 yes
N14B H14J O15B 1_665 0.91 2.29 2.988(3) 133 yes
N14B H14J O16B 1_665 0.91 2.10 2.987(4) 165 yes

loop_
_geom_torsion_atom_site_label_1
_geom_torsion_atom_site_label_2
_geom_torsion_atom_site_label_3
_geom_torsion_atom_site_label_4
_geom_torsion
_geom_torsion_publ_flag
C6A N1A C2A O2A -179.8(3) ?
C7A N1A C2A O2A -0.2(4) ?
C6A N1A C2A N3A -0.7(4) ?
C7A N1A C2A N3A 179.0(3) ?
O2A C2A N3A C4A 177.4(3) ?
N1A C2A N3A C4A -1.7(4) ?
C2A N3A C4A N4A -178.6(3) ?
C2A N3A C4A C5A 2.5(4) ?
N4A C4A C5A C6A -179.8(3) ?
N3A C4A C5A C6A -0.9(4) ?
C4A C5A C6A N1A -1.5(4) ?
C2A N1A C6A C5A 2.3(4) ?
C7A N1A C6A C5A -177.3(3) ?
C6A N1A C7A C8A 102.4(3) ?
C2A N1A C7A C8A -77.2(3) yes
N1A C7A C8A C9A -57.6(3) yes
C7A C8A C9A O9A -46.2(4) ?
C7A C8A C9A N10A 133.1(3) yes
O9A C9A N10A C10A 2.8(4) ?
C8A C9A N10A C10A -176.5(2) yes
C9A N10A C10A C11A 117.0(3) yes
C9A N10A C10A C15A -114.4(3) ?
N10A C10A C11A C12A -67.0(3) yes
C15A C10A C11A C12A 165.9(2) ?
C10A C11A C12A C13A -77.3(3) yes
C11A C12A C13A C14A -72.9(3) yes
C12A C13A C14A N14A -62.3(3) yes
N10A C10A C15A O15A -153.2(2) ?
C11A C10A C15A O15A -27.5(4) ?
N10A C10A C15A O16A 30.2(3) ?
C11A C10A C15A O16A 155.9(2) ?
C6B N1B C2B O2B -178.4(3) ?
C7B N1B C2B O2B 2.0(4) ?
C6B N1B C2B N3B 1.5(4) ?
C7B N1B C2B N3B -178.2(2) ?
O2B C2B N3B C4B -179.0(3) ?
N1B C2B N3B C4B 1.1(4) ?
C2B N3B C4B N4B 177.9(2) ?
C2B N3B C4B C5B -2.8(4) ?
N4B C4B C5B C6B -178.9(3) ?
N3B C4B C5B C6B 1.8(4) ?
C4B C5B C6B N1B 0.9(4) ?
C2B N1B C6B C5B -2.5(4) ?
C7B N1B C6B C5B 177.1(3) ?
C6B N1B C7B C8B -104.6(3) ?
C2B N1B C7B C8B 75.1(3) yes
N1B C7B C8B C9B 56.5(3) yes
C7B C8B C9B O9B 54.9(4) ?
C7B C8B C9B N10B -124.6(3) yes
O9B C9B N10B C10B 0.8(4) ?
C8B C9B N10B C10B -179.7(2) yes
C9B N10B C10B C11B -44.8(4) yes
C9B N10B C10B C15B 84.7(3) ?
N10B C10B C11B C12B -58.1(3) yes
C15B C10B C11B C12B 171.3(2) ?
C10B C11B C12B C13B 176.0(2) yes
C11B C12B C13B C14B 75.1(3) yes
C12B C13B C14B N14B 73.6(3) yes
N10B C10B C15B O16B -8.4(4) ?
C11B C10B C15B O16B 122.6(3) ?
N10B C10B C15B O15B 168.4(2) ?
C11B C10B C15B O15B -60.6(3) ?

loop_
_cod_related_entry_id
_cod_related_entry_database
_cod_related_entry_code
1 ChemSpider 30654030
